data_9016419
loop_
_publ_author_name
'Strada, M.'

_publ_section_title
;
 Ricerche sulla struttura dei pseudo-alogeni e dei loro composti. - I.
 Tiocianato di tallio
 _cod_database_code 1010348
;
_journal_name_full 'Gazzetta Chimica Italiana'
_journal_page_first 400
_journal_page_last 409
_journal_volume 64
_journal_year 1934
_chemical_formula_sum 'C Tl'
_space_group_IT_number 75
_symmetry_space_group_name_Hall 'P 4'
_symmetry_space_group_name_H-M 'P 4'
_cell_angle_alpha 90
_cell_angle_beta 90
_cell_angle_gamma 90
_cell_length_a 4.766
_cell_length_b 4.766
_cell_length_c 3.78
_cell_formula_units_Z 1
_cell_volume 85.862
_database_code_amcsd 0017274
_exptl_crystal_density_diffrn 4.185
_cod_duplicate_entry 1010348
_cod_original_formula_sum 'Tl C'
_cod_database_code 9016419
_amcsd_formula_title 'N S Tl'

loop_
_space_group_symop_operation_xyz
x,y,z
-y,x,z
-x,-y,z
y,-x,z

loop_
_atom_site_label
_atom_site_fract_x
_atom_site_fract_y
_atom_site_fract_z
Tl1 0.00000 0.00000 0.00000
C1 0.50000 0.50000 0.29000

loop_
_cod_related_entry_id
_cod_related_entry_database
_cod_related_entry_code
1 AMCSD 0017274
